data_7220527
loop_
_publ_author_name
'xiaobing, cui'
'xiao, lina'
'song, xiaojing'
'liwei, Fu'
'hu, yangyang'
'guo, haiyang'
'Jia, Mingjun'
'Zhang, Xiao'
'xu, jianing'
'Xu, Ji-Qing'

_publ_section_title
;
 Two novel structures based on an organic ligand with two different
 coordination modes
;
_journal_name_full 'RSC Adv.'
_journal_paper_doi 10.1039/C5RA05603A
_journal_year 2015
_chemical_formula_sum 'C40 H30 Ag6 N14 O41 Si W12'
_chemical_formula_weight 4244.29
_space_group_crystal_system triclinic
_space_group_IT_number 2
_space_group_name_Hall '-P 1'
_space_group_name_H-M_alt 'P -1'
_symmetry_space_group_name_Hall '-P 1'
_symmetry_space_group_name_H-M 'P -1'
_atom_sites_solution_hydrogens geom
_audit_creation_method SHELXL-2014/7
_audit_update_record
;
2015-05-15 deposited with the CCDC.
2015-05-19 downloaded from the CCDC.
;
_cell_angle_alpha 86.58(3)
_cell_angle_beta 85.60(3)
_cell_angle_gamma 87.20(3)
_cell_formula_units_Z 2
_cell_length_a 12.376(3)
_cell_length_b 15.058(3)
_cell_length_c 18.787(4)
_cell_measurement_reflns_used 15269
_cell_measurement_temperature 293(2)
_cell_measurement_theta_max 28.6260
_cell_measurement_theta_min 3.1140
_cell_volume 3481.1(13)
_computing_cell_refinement
;
CrysAlisPro, Agilent Technologies,
Version 1.171.37.35 (release 13-08-2014 CrysAlis171 .NET)
(compiled Aug 13 2014,18:06:01)
;
_computing_data_collection
;
CrysAlisPro, Agilent Technologies,
Version 1.171.37.35 (release 13-08-2014 CrysAlis171 .NET)
(compiled Aug 13 2014,18:06:01)
;
_computing_data_reduction
;
CrysAlisPro, Agilent Technologies,
Version 1.171.37.35 (release 13-08-2014 CrysAlis171 .NET)
(compiled Aug 13 2014,18:06:01)
;
_computing_publication_material 'Diamond 3.1'
_computing_structure_refinement 'SHELXL-2014/7 (Sheldrick, 2014)'
_diffrn_ambient_temperature 293(2)
_diffrn_detector_area_resol_mean 15.9737
_diffrn_measured_fraction_theta_full 0.998
_diffrn_measured_fraction_theta_max 0.850
_diffrn_measurement_device_type 'SuperNova, Dual, Cu at zero, Eos'
_diffrn_radiation_type MoK\a
_diffrn_radiation_wavelength 0.71073
_diffrn_reflns_av_R_equivalents 0.0295
_diffrn_reflns_av_unetI/netI 0.0473
_diffrn_reflns_laue_measured_fraction_full 0.998
_diffrn_reflns_laue_measured_fraction_max 0.850
_diffrn_reflns_limit_h_max 14
_diffrn_reflns_limit_h_min -16
_diffrn_reflns_limit_k_max 20
_diffrn_reflns_limit_k_min -19
_diffrn_reflns_limit_l_max 24
_diffrn_reflns_limit_l_min -25
_diffrn_reflns_number 30842
_diffrn_reflns_point_group_measured_fraction_full 0.998
_diffrn_reflns_point_group_measured_fraction_max 0.850
_diffrn_reflns_theta_full 25.242
_diffrn_reflns_theta_max 29.139
_diffrn_reflns_theta_min 2.980
_diffrn_source 'SuperNova (Mo) X-ray Source'
_exptl_absorpt_coefficient_mu 21.496
_exptl_absorpt_correction_T_max 0.324
_exptl_absorpt_correction_T_min 0.108
_exptl_absorpt_correction_type analytical
_exptl_absorpt_process_details
;
CrysAlisPro, Agilent Technologies,
Version 1.171.37.35 (release 13-08-2014 CrysAlis171 .NET)
(compiled Aug 13 2014,18:06:01)
Analytical numeric absorption correction using a multifaceted crystal
            model based on expressions derived by R.C. Clark & J.S. Reid.
(Clark, R. C. & Reid, J. S. (1995). Acta Cryst. A51, 887-897)
Empirical absorption correction using spherical harmonics,
 implemented in SCALE3 ABSPACK scaling algorithm.
;
_exptl_crystal_colour yellow
_exptl_crystal_density_diffrn 4.049
_exptl_crystal_description block
_exptl_crystal_F_000 3760
_exptl_crystal_size_max 0.170
_exptl_crystal_size_mid 0.140
_exptl_crystal_size_min 0.070
_refine_diff_density_max 3.106
_refine_diff_density_min -2.856
_refine_diff_density_rms 0.316
_refine_ls_extinction_coef 0.000143(12)
_refine_ls_extinction_expression Fc^*^=kFc[1+0.001xFc^2^\l^3^/sin(2\q)]^-1/4^
_refine_ls_extinction_method 'SHELXL-2014/7 (Sheldrick 2014'
_refine_ls_goodness_of_fit_ref 1.072
_refine_ls_hydrogen_treatment constr
_refine_ls_matrix_type full
_refine_ls_number_parameters 1067
_refine_ls_number_reflns 15928
_refine_ls_number_restraints 936
_refine_ls_restrained_S_all 1.067
_refine_ls_R_factor_all 0.0662
_refine_ls_R_factor_gt 0.0569
_refine_ls_shift/su_max 0.006
_refine_ls_shift/su_mean 0.000
_refine_ls_structure_factor_coef Fsqd
_refine_ls_weighting_details 'w=1/[\s^2^(Fo^2^)+210.1236P] where P=(Fo^2^+2Fc^2^)/3'
_refine_ls_weighting_scheme calc
_refine_ls_wR_factor_gt 0.1091
_refine_ls_wR_factor_ref 0.1135
_reflns_Friedel_coverage 0.000
_reflns_number_gt 13913
_reflns_number_total 15928
_reflns_threshold_expression 'I > 2\s(I)'
_cod_data_source_file c5ra05603a2.cif
_cod_data_source_block shelx
_cod_database_code 7220527
_shelx_shelxl_version_number 2014/7
_shelx_space_group_comment
;
The symmetry employed for this shelxl refinement is uniquely defined
by the following loop, which should always be used as a source of
symmetry information in preference to the above space-group names.
They are only intended as comments.
;
_shelx_estimated_absorpt_t_min 0.121
_shelx_estimated_absorpt_t_max 0.315
_exptl_absorpt_special_details
;
The Rint value before the absorption correction is 0.031, and the Rint value after 
the absorption correction is 0.029.
;

loop_
_space_group_symop_operation_xyz
'x, y, z'
'-x, -y, -z'

loop_
_atom_site_label
_atom_site_type_symbol
_atom_site_fract_x
_atom_site_fract_y
_atom_site_fract_z
_atom_site_U_iso_or_equiv
_atom_site_adp_type
_atom_site_occupancy
_atom_site_site_symmetry_order
_atom_site_calc_flag
_atom_site_refinement_flags_posn
_atom_site_refinement_flags_adp
_atom_site_refinement_flags_occupancy
W1 W 0.27198(5) -0.51164(5) 1.92878(4) 0.03539(17) Uani 1 1 d . . .
W2 W 0.09833(5) -0.32800(4) 1.87942(4) 0.02859(15) Uani 1 1 d . . .
W3 W 0.21157(5) -0.45323(5) 2.10684(3) 0.02855(15) Uani 1 1 d . . .
W4 W -0.17943(5) -0.32596(4) 1.94026(3) 0.02778(15) Uani 1 1 d . . .
W5 W -0.05936(5) -0.45931(5) 2.18205(3) 0.02899(15) Uani 1 1 d . . .
W6 W 0.01911(5) -0.28244(4) 2.05824(3) 0.02286(13) Uani 1 1 d . . .
W7 W 0.45845(5) -1.22035(4) 1.56882(5) 0.03496(18) Uani 1 1 d . . .
W8 W 0.53634(5) -1.05928(5) 1.68170(4) 0.02964(15) Uani 1 1 d . . .
W9 W 0.67711(6) -1.17674(4) 1.44136(4) 0.02924(15) Uani 1 1 d . . .
W10 W 0.59324(5) -0.84352(4) 1.61022(3) 0.02267(13) Uani 1 1 d . . .
W11 W 0.76561(5) -1.02686(4) 1.55945(3) 0.02358(13) Uani 1 1 d . . .
W12 W 0.72660(6) -0.95459(5) 1.37969(4) 0.03724(19) Uani 1 1 d . . .
Si1 Si 0.0000 -0.5000 2.0000 0.0181(11) Uani 1 2 d S . P
Si2 Si 0.5000 -1.0000 1.5000 0.0157(10) Uani 1 2 d S . P
O1 O -0.0804(19) -0.5230(16) 2.0723(13) 0.036(4) Uani 0.5 1 d . U P
O2 O 0.0107(16) -0.6043(14) 2.0204(12) 0.028(4) Uani 0.5 1 d . U P
O3 O 0.126(2) -0.5256(16) 2.0191(14) 0.039(4) Uani 0.5 1 d . U P
O4 O 0.0289(19) -0.4434(17) 2.0652(14) 0.041(3) Uani 0.5 1 d . U P
O5 O -0.2640(14) -0.3795(10) 2.0202(8) 0.064(3) Uani 1 1 d . U .
O6 O 0.2259(13) -0.3941(10) 1.8981(9) 0.064(3) Uani 1 1 d . U .
O7 O 0.2012(13) -0.5514(9) 1.8535(9) 0.062(3) Uani 1 1 d . U .
O8 O -0.0696(12) -0.5813(10) 2.1866(9) 0.061(3) Uani 1 1 d . U .
O9 O 0.2828(13) -0.4595(10) 2.0186(8) 0.061(3) Uani 1 1 d . U .
O10 O -0.2185(15) -0.4190(11) 1.8870(8) 0.069(4) Uani 1 1 d . U .
O11 O -0.0478(11) -0.3384(10) 2.1389(8) 0.056(3) Uani 1 1 d . U .
O12 O 0.3094(11) -0.4300(8) 2.1602(8) 0.046(3) Uani 1 1 d . U .
O13 O 0.0971(12) -0.2727(11) 1.9658(8) 0.060(3) Uani 1 1 d . U .
O14 O 0.0301(11) -0.1801(9) 2.0851(9) 0.057(4) Uani 1 1 d . U .
O15 O 0.1547(11) -0.3399(11) 2.0845(8) 0.061(3) Uani 1 1 d . U .
O16 O 0.0922(11) -0.4673(10) 2.1802(8) 0.057(3) Uani 1 1 d . U .
O17 O -0.1093(11) -0.2696(11) 2.0135(7) 0.058(3) Uani 1 1 d . U .
O18 O 0.1401(12) -0.2485(10) 1.8209(6) 0.052(3) Uani 1 1 d . U .
O19 O -0.0566(11) -0.3060(11) 1.8793(7) 0.054(3) Uani 1 1 d . U .
O20 O -0.0881(12) -0.4373(9) 2.2679(7) 0.049(3) Uani 1 1 d . U .
O21 O -0.2623(11) -0.2410(8) 1.9135(7) 0.041(3) Uani 1 1 d . U .
O22 O 0.4015(10) -0.5155(8) 1.8943(7) 0.041(3) Uani 1 1 d . U .
O23 O 0.4578(19) -1.0623(15) 1.5740(13) 0.037(3) Uani 0.5 1 d . U P
O24 O 0.571(2) -0.9841(15) 1.5611(13) 0.036(3) Uani 0.5 1 d . U P
O25 O 0.628(2) -1.0329(16) 1.4816(14) 0.043(3) Uani 0.5 1 d . U P
O26 O 0.5049(19) -1.1010(15) 1.4759(13) 0.036(3) Uani 0.5 1 d . U P
O27 O 0.8906(11) -1.0389(9) 1.5855(9) 0.056(4) Uani 1 1 d . U .
O28 O 0.8319(9) -0.9351(7) 1.3212(6) 0.034(3) Uani 1 1 d . U .
O29 O 0.7641(10) -1.2604(8) 1.4145(7) 0.041(3) Uani 1 1 d . U .
O30 O 0.3922(12) -1.2194(11) 1.4790(8) 0.063(3) Uani 1 1 d . U .
O31 O 0.7925(14) -0.9682(9) 1.4657(8) 0.059(3) Uani 1 1 d . U .
O32 O 0.6368(11) -0.7686(9) 1.6651(8) 0.050(3) Uani 1 1 d . U .
O33 O 0.6780(13) -0.8383(10) 1.3963(10) 0.070(3) Uani 1 1 d . U .
O34 O 0.6831(11) -1.0699(8) 1.6389(8) 0.050(3) Uani 1 1 d . U .
O35 O 0.5591(11) -1.1890(11) 1.3856(8) 0.060(3) Uani 1 1 d . U .
O36 O 0.5537(11) -0.9358(8) 1.6785(8) 0.052(3) Uani 1 1 d . U .
O37 O 0.7246(14) -1.0814(9) 1.3797(8) 0.057(3) Uani 1 1 d . U .
O38 O 0.4350(10) -1.3247(7) 1.5994(7) 0.039(3) Uani 1 1 d . U .
O39 O 0.6144(13) -0.9584(10) 1.3151(10) 0.067(3) Uani 1 1 d . U .
O40 O 0.7224(11) -0.9087(8) 1.5874(8) 0.049(3) Uani 1 1 d . U .
O41 O 0.7576(14) -1.1336(9) 1.5139(8) 0.059(3) Uani 1 1 d . U .
O42 O 0.5550(12) -1.0868(9) 1.7673(7) 0.050(3) Uani 1 1 d . U .
O43 O 0.5940(11) -1.2350(10) 1.5188(8) 0.056(3) Uani 1 1 d . U .
O44 O 0.5214(12) -1.1749(10) 1.6459(9) 0.058(3) Uani 1 1 d . U .
Ag1 Ag 1.13612(11) -0.73130(10) 1.71511(9) 0.0435(3) Uani 1 1 d . . .
Ag2 Ag 1.24898(14) -0.85684(10) 1.21265(9) 0.0499(4) Uani 1 1 d . . .
Ag3 Ag 1.60300(13) -0.76583(13) 1.83217(10) 0.0579(5) Uani 1 1 d . . .
Ag4 Ag 0.78404(11) -0.52909(8) 1.69553(7) 0.0355(3) Uani 1 1 d . . .
Ag5 Ag 0.58530(11) -0.60462(10) 1.65788(8) 0.0404(3) Uani 1 1 d . . .
Ag6 Ag 0.49825(13) -0.49512(11) 1.78020(9) 0.0530(4) Uani 1 1 d . . .
N1 N 1.3000(11) -0.7015(9) 1.7399(7) 0.028(3) Uani 1 1 d . . .
C1 C 1.3649(12) -0.7464(10) 1.7873(8) 0.024(3) Uani 1 1 d . . .
N2 N 1.3566(10) -0.6344(9) 1.7099(6) 0.025(3) Uani 1 1 d . . .
C2 C 1.3286(12) -0.8241(9) 1.8305(8) 0.023(3) Uani 1 1 d . . .
N3 N 1.4527(11) -0.6379(8) 1.7374(7) 0.027(3) Uani 1 1 d . . .
C3 C 1.2781(16) -0.8914(11) 1.7988(9) 0.036(4) Uani 1 1 d . . .
H3A H 1.2759 -0.8895 1.7494 0.044 Uiso 1 1 calc R U .
N4 N 1.4583(11) -0.7090(8) 1.7858(8) 0.029(3) Uani 1 1 d . . .
C4 C 1.2306(15) -0.9618(10) 1.8408(8) 0.032(4) Uani 1 1 d . . .
H4A H 1.1959 -1.0058 1.8198 0.038 Uiso 1 1 calc R U .
C5 C 1.2369(12) -0.9638(10) 1.9132(9) 0.027(3) Uani 1 1 d . . .
N5 N 1.2172(12) -1.0555(9) 2.0297(8) 0.032(3) Uani 1 1 d . . .
C6 C 1.2909(13) -0.9002(11) 1.9458(8) 0.030(3) Uani 1 1 d . . .
H6A H 1.2974 -0.9048 1.9949 0.036 Uiso 1 1 calc R U .
N6 N 1.2952(11) -1.1242(10) 2.1222(7) 0.034(3) Uani 1 1 d . . .
C7 C 1.3352(13) -0.8295(11) 1.9040(9) 0.031(4) Uani 1 1 d . . .
H7A H 1.3694 -0.7857 1.9255 0.038 Uiso 1 1 calc R U .
N7 N 1.3922(11) -1.2567(10) 2.0429(8) 0.037(3) Uani 1 1 d . . .
N8 N 1.2991(12) -0.7308(9) 1.2489(8) 0.032(3) Uani 1 1 d . . .
N9 N 1.3880(11) -0.6891(9) 1.2197(7) 0.031(3) Uani 1 1 d . . .
N10 N 1.3823(11) -0.6083(9) 1.2422(8) 0.035(3) Uani 1 1 d . . .
C21 C 1.2412(13) -0.6733(10) 1.2884(8) 0.025(3) Uani 1 1 d . . .
C20 C 1.4534(14) -1.3163(13) 2.0048(10) 0.039(4) Uani 1 1 d . . .
H20A H 1.4796 -1.3675 2.0291 0.047 Uiso 1 1 calc R U .
C22 C 1.1466(12) -0.6929(10) 1.3343(8) 0.025(3) Uani 1 1 d . . .
C23 C 1.0545(13) -0.7281(11) 1.3089(8) 0.030(3) Uani 1 1 d . . .
H23A H 1.0538 -0.7380 1.2606 0.036 Uiso 1 1 calc R U .
C24 C 0.9658(13) -0.7480(11) 1.3544(8) 0.030(3) Uani 1 1 d . . .
H24A H 0.9048 -0.7701 1.3369 0.036 Uiso 1 1 calc R U .
C25 C 0.9679(11) -0.7350(9) 1.4257(7) 0.019(3) Uani 1 1 d . . .
C26 C 1.0556(12) -0.6984(12) 1.4530(9) 0.031(4) Uani 1 1 d . . .
H26A H 1.0552 -0.6881 1.5014 0.038 Uiso 1 1 calc R U .
C27 C 1.1438(15) -0.6776(12) 1.4061(9) 0.037(4) Uani 1 1 d . . .
H27A H 1.2030 -0.6525 1.4236 0.045 Uiso 1 1 calc R U .
C28 C 0.8675(12) -0.7597(11) 1.4754(8) 0.028(3) Uani 1 1 d . . .
H28A H 0.8030 -0.7360 1.4533 0.033 Uiso 1 1 calc R U .
H28B H 0.8641 -0.8240 1.4796 0.033 Uiso 1 1 calc R U .
C29 C 0.9173(12) -0.7709(9) 1.6031(8) 0.023(3) Uani 1 1 d . . .
C30 C 0.9794(12) -0.8501(10) 1.6073(9) 0.027(3) Uani 1 1 d . . .
H30A H 0.9968 -0.8833 1.5675 0.032 Uiso 1 1 calc R U .
C31 C 1.0144(13) -0.8770(11) 1.6740(11) 0.038(4) Uani 1 1 d . . .
H31A H 1.0565 -0.9295 1.6794 0.045 Uiso 1 1 calc R U .
C32 C 0.9870(12) -0.8263(11) 1.7330(10) 0.032(4) Uani 1 1 d . . .
H32A H 1.0085 -0.8471 1.7776 0.039 Uiso 1 1 calc R U .
C33 C 0.9288(13) -0.7461(10) 1.7268(9) 0.027(3) Uani 1 1 d . . .
H33A H 0.9138 -0.7117 1.7662 0.033 Uiso 1 1 calc R U .
C34 C 0.8938(12) -0.7183(10) 1.6616(8) 0.024(3) Uani 1 1 d . . .
C35 C 0.8189(12) -0.6507(10) 1.5716(8) 0.025(3) Uani 1 1 d . . .
C36 C 0.7579(13) -0.5816(10) 1.5270(8) 0.025(3) Uani 1 1 d . . .
C37 C 0.7998(15) -0.5520(13) 1.4603(10) 0.044(5) Uani 1 1 d . . .
H37A H 0.8645 -0.5771 1.4406 0.053 Uiso 1 1 calc R U .
C38 C 0.7448(15) -0.4849(14) 1.4232(10) 0.047(5) Uani 1 1 d . . .
H38A H 0.7677 -0.4671 1.3765 0.056 Uiso 1 1 calc R U .
C39 C 0.6533(15) -0.4442(12) 1.4583(11) 0.040(4) Uani 1 1 d . . .
H39A H 0.6163 -0.3961 1.4364 0.048 Uiso 1 1 calc R U .
C40 C 0.6191(13) -0.4766(11) 1.5259(10) 0.033(4) Uani 1 1 d . . .
H40A H 0.5580 -0.4492 1.5487 0.039 Uiso 1 1 calc R U .
C8 C 1.1776(14) -1.0368(11) 1.9591(9) 0.033(4) Uani 1 1 d . . .
H8A H 1.1011 -1.0191 1.9648 0.039 Uiso 1 1 calc R U .
H8B H 1.1841 -1.0912 1.9336 0.039 Uiso 1 1 calc R U .
C9 C 1.1744(12) -1.0136(12) 2.0915(9) 0.032(4) Uani 1 1 d . . .
C10 C 1.0970(14) -0.9462(12) 2.0999(9) 0.035(4) Uani 1 1 d . . .
H10A H 1.0642 -0.9178 2.0612 0.042 Uiso 1 1 calc R U .
C11 C 1.0711(17) -0.9235(14) 2.1677(11) 0.048(5) Uani 1 1 d . . .
H11A H 1.0190 -0.8778 2.1758 0.057 Uiso 1 1 calc R U .
N11 N 1.2911(10) -0.5967(8) 1.2860(7) 0.029(3) Uani 1 1 d . . .
C12 C 1.1191(16) -0.9657(12) 2.2263(10) 0.042(4) Uani 1 1 d . . .
H12A H 1.0981 -0.9476 2.2720 0.050 Uiso 1 1 calc R U .
N12 N 0.8663(10) -0.7270(8) 1.5463(7) 0.024(3) Uani 1 1 d . . .
C13 C 1.1952(16) -1.0321(13) 2.2180(9) 0.041(4) Uani 1 1 d . . .
H13A H 1.2277 -1.0596 2.2571 0.049 Uiso 1 1 calc R U .
N13 N 0.8327(11) -0.6439(8) 1.6391(7) 0.027(3) Uani 1 1 d . . .
C14 C 1.2237(12) -1.0584(11) 2.1485(9) 0.029(3) Uani 1 1 d . . .
N14 N 0.6692(11) -0.5457(9) 1.5608(7) 0.031(3) Uani 1 1 d . . .
C15 C 1.2899(13) -1.1234(10) 2.0531(10) 0.031(4) Uani 1 1 d . . .
C16 C 1.3559(14) -1.1839(12) 2.0066(10) 0.037(4) Uani 1 1 d . . .
C17 C 1.3787(18) -1.1661(14) 1.9338(11) 0.056(6) Uani 1 1 d . . .
H17A H 1.3521 -1.1139 1.9110 0.067 Uiso 1 1 calc R U .
C18 C 1.442(2) -1.2282(15) 1.8959(14) 0.071(8) Uani 1 1 d . . .
H18A H 1.4599 -1.2179 1.8471 0.085 Uiso 1 1 calc R U .
C19 C 1.4800(17) -1.3061(12) 1.9314(12) 0.051(5) Uani 1 1 d . . .
H19A H 1.5212 -1.3497 1.9072 0.062 Uiso 1 1 calc R U .
OW1 O 0.3439(17) -0.4108(15) 1.7317(10) 0.095(6) Uani 1 1 d . U .

loop_
_atom_site_aniso_label
_atom_site_aniso_U_11
_atom_site_aniso_U_22
_atom_site_aniso_U_33
_atom_site_aniso_U_23
_atom_site_aniso_U_13
_atom_site_aniso_U_12
W1 0.0207(3) 0.0329(4) 0.0521(5) -0.0154(3) 0.0135(3) -0.0057(3)
W2 0.0275(3) 0.0233(3) 0.0343(4) 0.0092(3) -0.0032(3) -0.0055(2)
W3 0.0309(3) 0.0384(4) 0.0176(3) -0.0019(3) -0.0015(2) -0.0149(3)
W4 0.0354(3) 0.0226(3) 0.0229(3) 0.0028(2) 0.0052(3) 0.0066(3)
W5 0.0300(3) 0.0372(4) 0.0205(3) -0.0108(3) -0.0035(2) 0.0058(3)
W6 0.0274(3) 0.0184(3) 0.0230(3) -0.0033(2) -0.0004(2) -0.0030(2)
W7 0.0231(3) 0.0145(3) 0.0661(5) 0.0043(3) -0.0009(3) -0.0005(2)
W8 0.0303(3) 0.0323(3) 0.0275(3) -0.0096(3) -0.0086(3) 0.0060(3)
W9 0.0365(4) 0.0178(3) 0.0298(3) 0.0007(2) 0.0133(3) 0.0078(2)
W10 0.0233(3) 0.0223(3) 0.0232(3) -0.0039(2) -0.0028(2) -0.0037(2)
W11 0.0231(3) 0.0250(3) 0.0234(3) -0.0023(2) -0.0039(2) -0.0036(2)
W12 0.0305(3) 0.0331(4) 0.0481(4) -0.0224(3) 0.0205(3) -0.0137(3)
Si1 0.015(2) 0.020(3) 0.019(3) -0.004(2) 0.001(2) 0.000(2)
Si2 0.014(2) 0.014(2) 0.019(3) -0.006(2) 0.002(2) -0.0022(19)
O1 0.032(7) 0.039(7) 0.038(7) 0.000(7) -0.004(6) -0.002(6)
O2 0.019(7) 0.027(8) 0.037(8) -0.005(7) -0.005(7) 0.003(7)
O3 0.033(7) 0.039(7) 0.047(7) -0.004(6) -0.004(6) -0.001(6)
O4 0.030(6) 0.049(6) 0.042(6) -0.004(6) -0.002(6) 0.002(6)
O5 0.091(7) 0.062(7) 0.039(6) -0.011(6) 0.023(6) -0.025(6)
O6 0.060(6) 0.057(6) 0.080(6) -0.023(6) -0.028(6) -0.003(5)
O7 0.061(7) 0.040(6) 0.091(8) -0.019(6) -0.034(6) 0.006(6)
O8 0.052(6) 0.050(6) 0.086(7) -0.019(6) -0.028(6) 0.007(6)
O9 0.077(6) 0.048(6) 0.057(6) -0.008(5) 0.013(6) -0.020(5)
O10 0.097(9) 0.064(8) 0.044(7) -0.018(6) 0.032(7) -0.030(7)
O11 0.041(5) 0.065(6) 0.057(6) 0.022(5) 0.008(5) 0.005(5)
O12 0.042(7) 0.040(7) 0.057(8) 0.015(6) -0.015(6) -0.012(6)
O13 0.041(6) 0.092(7) 0.047(6) -0.008(6) -0.002(5) -0.002(6)
O14 0.046(8) 0.044(7) 0.082(10) -0.029(7) 0.014(7) -0.016(6)
O15 0.039(5) 0.075(6) 0.063(6) 0.021(5) 0.007(5) 0.011(5)
O16 0.043(6) 0.056(6) 0.067(6) 0.020(5) 0.010(5) 0.009(5)
O17 0.043(6) 0.093(7) 0.036(5) -0.005(6) 0.003(5) -0.009(6)
O18 0.066(9) 0.074(9) 0.016(6) 0.011(6) 0.000(6) -0.032(7)
O19 0.043(6) 0.096(7) 0.027(5) -0.017(6) -0.001(5) -0.010(6)
O20 0.062(8) 0.044(7) 0.036(7) -0.002(6) 0.014(6) 0.018(6)
O21 0.052(7) 0.040(7) 0.033(6) -0.004(5) -0.013(6) 0.010(6)
O22 0.031(6) 0.042(6) 0.049(7) -0.004(5) 0.007(5) -0.001(5)
O23 0.035(7) 0.033(7) 0.040(7) 0.003(6) 0.006(6) 0.000(6)
O24 0.043(6) 0.027(6) 0.037(6) -0.002(6) 0.007(6) -0.006(6)
O25 0.047(6) 0.036(6) 0.045(6) -0.004(6) 0.003(6) -0.006(5)
O26 0.037(6) 0.034(6) 0.037(6) 0.006(6) 0.003(6) -0.008(6)
O27 0.037(7) 0.038(7) 0.090(10) 0.019(7) -0.015(7) 0.002(6)
O28 0.034(6) 0.032(6) 0.034(6) 0.000(5) 0.004(5) -0.006(5)
O29 0.043(7) 0.041(7) 0.038(7) -0.011(5) -0.006(5) 0.017(5)
O30 0.041(6) 0.087(7) 0.056(7) 0.031(6) 0.000(6) 0.008(6)
O31 0.089(6) 0.036(5) 0.053(6) -0.010(5) 0.002(6) -0.018(5)
O32 0.043(7) 0.045(7) 0.063(8) -0.029(6) 0.021(6) -0.018(6)
O33 0.062(7) 0.057(7) 0.096(8) -0.042(6) -0.015(7) 0.011(6)
O34 0.057(5) 0.034(5) 0.053(5) 0.005(5) 0.024(5) 0.004(5)
O35 0.042(6) 0.078(6) 0.055(6) 0.034(6) 0.002(5) -0.004(5)
O36 0.052(6) 0.034(5) 0.061(6) 0.006(5) 0.028(5) 0.007(5)
O37 0.084(6) 0.044(5) 0.046(6) 0.000(5) -0.005(5) -0.020(5)
O38 0.041(7) 0.026(6) 0.049(7) 0.011(5) -0.002(6) -0.009(5)
O39 0.056(7) 0.059(7) 0.092(8) -0.038(6) -0.021(6) 0.001(6)
O40 0.057(6) 0.032(5) 0.053(6) 0.001(5) 0.025(5) 0.006(5)
O41 0.084(6) 0.045(5) 0.049(5) -0.001(5) 0.002(5) -0.022(5)
O42 0.061(7) 0.046(7) 0.038(6) 0.002(5) 0.010(6) 0.020(6)
O43 0.046(5) 0.070(6) 0.048(5) 0.024(5) 0.001(5) -0.003(5)
O44 0.048(5) 0.054(6) 0.075(6) -0.027(5) -0.002(5) 0.004(5)
Ag1 0.0269(7) 0.0539(9) 0.0518(9) -0.0100(7) -0.0065(6) -0.0096(6)
Ag2 0.0564(9) 0.0330(7) 0.0637(10) -0.0134(7) -0.0141(8) -0.0091(7)
Ag3 0.0372(8) 0.0740(12) 0.0601(11) 0.0223(9) -0.0161(7) 0.0093(8)
Ag4 0.0412(7) 0.0252(6) 0.0392(7) -0.0100(5) 0.0045(6) 0.0047(5)
Ag5 0.0360(7) 0.0423(8) 0.0403(8) 0.0012(6) 0.0121(6) -0.0037(6)
Ag6 0.0497(9) 0.0545(9) 0.0544(10) -0.0057(8) 0.0158(7) -0.0244(7)
N1 0.027(7) 0.028(7) 0.030(7) -0.001(6) -0.006(6) -0.005(5)
C1 0.024(7) 0.023(7) 0.023(7) -0.002(6) -0.001(6) 0.002(6)
N2 0.019(6) 0.040(8) 0.018(6) 0.001(5) -0.005(5) -0.003(5)
C2 0.021(7) 0.016(7) 0.032(8) 0.004(6) 0.000(6) 0.001(5)
N3 0.030(7) 0.023(6) 0.028(7) 0.000(5) -0.006(6) -0.005(5)
C3 0.060(12) 0.032(9) 0.017(8) 0.003(7) 0.000(7) -0.015(8)
N4 0.025(7) 0.024(7) 0.037(8) 0.001(6) -0.005(6) 0.002(5)
C4 0.056(11) 0.025(8) 0.016(7) 0.005(6) -0.004(7) -0.010(7)
C5 0.026(8) 0.020(7) 0.035(9) 0.003(6) -0.008(7) 0.003(6)
N5 0.038(8) 0.026(7) 0.031(8) 0.010(6) 0.000(6) -0.010(6)
C6 0.038(9) 0.037(9) 0.014(7) 0.005(6) 0.004(6) -0.007(7)
N6 0.029(7) 0.044(8) 0.028(7) 0.005(6) -0.002(6) -0.001(6)
C7 0.033(9) 0.034(9) 0.028(8) -0.001(7) -0.006(7) -0.004(7)
N7 0.028(7) 0.041(8) 0.041(9) -0.001(7) -0.002(6) -0.006(6)
N8 0.040(8) 0.021(6) 0.033(8) -0.003(6) 0.005(6) 0.006(6)
N9 0.029(7) 0.028(7) 0.033(8) 0.003(6) 0.008(6) -0.001(5)
N10 0.032(7) 0.031(7) 0.043(9) -0.010(6) 0.008(6) -0.008(6)
C21 0.036(8) 0.023(7) 0.016(7) -0.005(6) 0.008(6) -0.007(6)
C20 0.024(8) 0.048(11) 0.045(11) 0.006(9) -0.010(8) -0.001(7)
C22 0.029(8) 0.027(8) 0.016(7) 0.006(6) 0.005(6) -0.002(6)
C23 0.035(9) 0.039(9) 0.017(7) 0.000(6) -0.001(6) -0.001(7)
C24 0.026(8) 0.043(9) 0.023(8) -0.008(7) -0.006(6) -0.010(7)
C25 0.021(7) 0.019(7) 0.018(7) -0.005(5) -0.005(5) 0.004(5)
C26 0.024(8) 0.050(10) 0.022(8) -0.009(7) -0.001(6) -0.012(7)
C27 0.039(10) 0.044(10) 0.030(9) -0.009(8) 0.007(7) -0.020(8)
C28 0.025(8) 0.031(8) 0.029(8) -0.005(7) -0.001(6) -0.007(6)
C29 0.025(7) 0.020(7) 0.023(7) -0.006(6) 0.002(6) -0.009(6)
C30 0.027(8) 0.021(7) 0.033(9) -0.007(6) 0.001(6) 0.004(6)
C31 0.024(8) 0.027(9) 0.059(12) 0.003(8) 0.006(8) 0.004(6)
C32 0.020(7) 0.033(9) 0.044(10) 0.008(7) -0.008(7) -0.005(6)
C33 0.028(8) 0.025(8) 0.030(8) 0.001(6) -0.005(6) -0.006(6)
C34 0.021(7) 0.022(7) 0.027(8) -0.004(6) 0.005(6) -0.003(6)
C35 0.024(7) 0.026(8) 0.024(8) 0.000(6) 0.001(6) -0.005(6)
C36 0.031(8) 0.022(7) 0.022(7) -0.001(6) -0.004(6) -0.001(6)
C37 0.036(10) 0.047(11) 0.044(11) 0.008(9) 0.015(8) 0.009(8)
C38 0.037(10) 0.072(14) 0.024(9) 0.019(9) 0.012(8) 0.014(9)
C39 0.034(9) 0.035(9) 0.053(12) 0.009(8) -0.017(9) -0.010(7)
C40 0.022(8) 0.032(9) 0.044(10) -0.005(7) -0.002(7) 0.006(6)
C8 0.039(9) 0.035(9) 0.025(8) 0.000(7) -0.002(7) -0.013(7)
C9 0.020(7) 0.044(10) 0.031(9) 0.002(7) -0.001(6) -0.014(7)
C10 0.038(10) 0.038(9) 0.030(9) 0.005(7) -0.002(7) -0.008(7)
C11 0.046(11) 0.043(11) 0.054(13) -0.012(10) 0.006(10) -0.009(9)
N11 0.025(7) 0.022(6) 0.037(8) -0.011(6) 0.015(6) -0.003(5)
C12 0.049(11) 0.040(10) 0.036(10) -0.009(8) 0.010(8) -0.009(8)
N12 0.026(6) 0.023(6) 0.024(7) -0.001(5) 0.001(5) 0.000(5)
C13 0.048(11) 0.056(12) 0.021(8) -0.004(8) -0.009(8) -0.011(9)
N13 0.033(7) 0.022(6) 0.027(7) -0.008(5) -0.003(6) 0.001(5)
C14 0.022(7) 0.037(9) 0.029(8) 0.008(7) -0.006(6) -0.008(6)
N14 0.037(8) 0.025(7) 0.031(7) -0.005(6) 0.008(6) 0.000(6)
C15 0.031(8) 0.015(7) 0.044(10) 0.014(7) 0.003(7) -0.008(6)
C16 0.030(9) 0.036(9) 0.041(10) -0.001(8) 0.010(7) 0.002(7)
C17 0.059(13) 0.052(12) 0.046(12) 0.016(10) 0.027(10) 0.026(10)
C18 0.074(16) 0.053(13) 0.072(16) 0.025(12) 0.045(13) 0.023(12)
C19 0.054(12) 0.026(9) 0.070(15) -0.009(9) 0.023(11) 0.003(8)
OW1 0.091(12) 0.119(13) 0.069(11) 0.035(10) 0.010(10) -0.003(11)

loop_
_atom_type_symbol
_atom_type_description
_atom_type_scat_dispersion_real
_atom_type_scat_dispersion_imag
_atom_type_scat_source
C C 0.0033 0.0016 'International Tables Vol C Tables 4.2.6.8 and 6.1.1.4'
H H 0.0000 0.0000 'International Tables Vol C Tables 4.2.6.8 and 6.1.1.4'
Ag Ag -0.8971 1.1015 'International Tables Vol C Tables 4.2.6.8 and 6.1.1.4'
N N 0.0061 0.0033 'International Tables Vol C Tables 4.2.6.8 and 6.1.1.4'
O O 0.0106 0.0060 'International Tables Vol C Tables 4.2.6.8 and 6.1.1.4'
W W -0.8490 6.8722 'International Tables Vol C Tables 4.2.6.8 and 6.1.1.4'
Si Si 0.0817 0.0704 'International Tables Vol C Tables 4.2.6.8 and 6.1.1.4'

loop_
_geom_angle_atom_site_label_1
_geom_angle_atom_site_label_2
_geom_angle_atom_site_label_3
_geom_angle
_geom_angle_site_symmetry_1
_geom_angle_site_symmetry_3
O22 W1 O5 101.7(7) . 2_549
O22 W1 O7 101.0(7) . .
O5 W1 O7 92.7(7) 2_549 .
O22 W1 O6 101.1(7) . .
O5 W1 O6 156.9(7) 2_549 .
O7 W1 O6 87.3(6) . .
O22 W1 O9 102.5(7) . .
O5 W1 O9 87.1(6) 2_549 .
O7 W1 O9 156.0(7) . .
O6 W1 O9 83.7(7) . .
O22 W1 O3 156.9(8) . .
O5 W1 O3 63.6(8) 2_549 .
O7 W1 O3 97.5(8) . .
O6 W1 O3 93.5(8) . .
O9 W1 O3 61.0(7) . .
O22 W1 O1 155.3(7) . 2_549
O5 W1 O1 97.7(8) 2_549 2_549
O7 W1 O1 62.7(8) . 2_549
O6 W1 O1 61.9(8) . 2_549
O9 W1 O1 93.6(8) . 2_549
O3 W1 O1 47.7(8) . 2_549
O18 W2 O13 102.2(7) . .
O18 W2 O6 103.5(8) . .
O13 W2 O6 91.6(7) . .
O18 W2 O19 100.1(7) . .
O13 W2 O19 89.7(6) . .
O6 W2 O19 155.5(7) . .
O18 W2 O8 99.4(7) . 2_549
O13 W2 O8 158.0(7) . 2_549
O6 W2 O8 87.5(6) . 2_549
O19 W2 O8 82.2(6) . 2_549
O18 W2 O1 156.2(8) . 2_549
O13 W2 O1 97.7(8) . 2_549
O6 W2 O1 62.7(8) . 2_549
O19 W2 O1 92.8(8) . 2_549
O8 W2 O1 62.5(8) 2_549 2_549
O18 W2 O2 157.2(7) . 2_549
O13 W2 O2 63.9(7) . 2_549
O6 W2 O2 95.2(7) . 2_549
O19 W2 O2 63.7(6) . 2_549
O8 W2 O2 94.3(7) 2_549 2_549
O1 W2 O2 46.1(8) 2_549 2_549
O12 W3 O9 104.0(7) . .
O12 W3 O15 100.8(7) . .
O9 W3 O15 92.0(7) . .
O12 W3 O10 101.7(7) . 2_549
O9 W3 O10 87.2(6) . 2_549
O15 W3 O10 156.9(8) . 2_549
O12 W3 O16 98.5(7) . .
O9 W3 O16 157.0(7) . .
O15 W3 O16 88.4(6) . .
O10 W3 O16 83.6(6) 2_549 .
O12 W3 O3 158.6(8) . .
O9 W3 O3 62.5(8) . .
O15 W3 O3 96.4(8) . .
O10 W3 O3 62.9(8) 2_549 .
O16 W3 O3 94.6(8) . .
O12 W3 O4 155.2(8) . .
O9 W3 O4 96.0(8) . .
O15 W3 O4 63.6(8) . .
O10 W3 O4 93.5(8) 2_549 .
O16 W3 O4 63.7(8) . .
O3 W3 O4 46.0(8) . .
O21 W4 O19 100.8(7) . .
O21 W4 O10 102.7(7) . .
O19 W4 O10 91.9(6) . .
O21 W4 O5 102.1(7) . .
O19 W4 O5 156.6(7) . .
O10 W4 O5 87.3(6) . .
O21 W4 O17 99.7(7) . .
O19 W4 O17 88.0(6) . .
O10 W4 O17 157.2(8) . .
O5 W4 O17 83.9(6) . .
O21 W4 O3 158.1(8) . 2_549
O19 W4 O3 96.3(8) . 2_549
O10 W4 O3 62.9(8) . 2_549
O5 W4 O3 62.6(8) . 2_549
O17 W4 O3 94.4(8) . 2_549
O21 W4 O2 155.6(7) . 2_549
O19 W4 O2 64.4(7) . 2_549
O10 W4 O2 97.3(8) . 2_549
O5 W4 O2 92.5(8) . 2_549
O17 W4 O2 62.2(7) . 2_549
O3 W4 O2 46.1(8) 2_549 2_549
O20 W5 O8 101.0(7) . .
O20 W5 O16 99.3(7) . .
O8 W5 O16 92.9(6) . .
O20 W5 O7 101.3(7) . 2_549
O8 W5 O7 88.5(6) . 2_549
O16 W5 O7 158.7(7) . 2_549
O20 W5 O11 100.3(7) . .
O8 W5 O11 158.3(7) . .
O16 W5 O11 88.0(6) . .
O7 W5 O11 83.1(6) 2_549 .
O20 W5 O1 157.2(8) . .
O8 W5 O1 64.3(8) . .
O16 W5 O1 98.7(8) . .
O7 W5 O1 62.9(8) 2_549 .
O11 W5 O1 94.1(8) . .
O20 W5 O4 156.8(8) . .
O8 W5 O4 97.8(8) . .
O16 W5 O4 66.0(8) . .
O7 W5 O4 92.7(8) 2_549 .
O11 W5 O4 62.8(8) . .
O1 W5 O4 45.8(8) . .
O14 W6 O11 101.5(8) . .
O14 W6 O17 101.3(8) . .
O11 W6 O17 92.3(6) . .
O14 W6 O13 100.5(7) . .
O11 W6 O13 157.3(7) . .
O17 W6 O13 88.8(6) . .
O14 W6 O15 101.6(8) . .
O11 W6 O15 88.2(6) . .
O17 W6 O15 156.6(7) . .
O13 W6 O15 82.0(6) . .
O14 W6 O2 158.1(8) . 2_549
O11 W6 O2 95.8(8) . 2_549
O17 W6 O2 64.5(7) . 2_549
O13 W6 O2 64.4(7) . 2_549
O15 W6 O2 92.2(7) . 2_549
O14 W6 O4 157.4(9) . .
O11 W6 O4 63.2(8) . .
O17 W6 O4 96.2(8) . .
O13 W6 O4 94.1(8) . .
O15 W6 O4 63.2(8) . .
O2 W6 O4 44.4(8) 2_549 .
O38 W7 O43 101.6(6) . .
O38 W7 O44 101.9(7) . .
O43 W7 O44 91.3(7) . .
O38 W7 O30 99.5(7) . .
O43 W7 O30 88.8(6) . .
O44 W7 O30 158.1(7) . .
O38 W7 O33 99.2(7) . 2_638
O43 W7 O33 158.9(7) . 2_638
O44 W7 O33 87.4(6) . 2_638
O30 W7 O33 84.7(7) . 2_638
O38 W7 O23 155.9(7) . .
O43 W7 O23 97.2(7) . .
O44 W7 O23 62.5(8) . .
O30 W7 O23 95.8(8) . .
O33 W7 O23 63.7(8) 2_638 .
O38 W7 O26 155.3(7) . .
O43 W7 O26 64.4(7) . .
O44 W7 O26 98.9(8) . .
O30 W7 O26 61.6(7) . .
O33 W7 O26 94.9(8) 2_638 .
O23 W7 O26 48.4(8) . .
O42 W8 O39 101.2(8) . 2_638
O42 W8 O36 101.0(7) . .
O39 W8 O36 91.0(6) 2_638 .
O42 W8 O44 100.8(7) . .
O39 W8 O44 88.8(6) 2_638 .
O36 W8 O44 157.8(7) . .
O42 W8 O34 101.3(7) . .
O39 W8 O34 157.3(7) 2_638 .
O36 W8 O34 86.9(6) . .
O44 W8 O34 84.8(6) . .
O42 W8 O23 156.9(8) . .
O39 W8 O23 63.6(8) 2_638 .
O36 W8 O23 96.8(8) . .
O44 W8 O23 63.4(8) . .
O34 W8 O23 94.2(7) . .
O42 W8 O24 157.5(8) . .
O39 W8 O24 95.5(8) 2_638 .
O36 W8 O24 63.4(7) . .
O44 W8 O24 94.5(7) . .
O34 W8 O24 63.5(7) . .
O23 W8 O24 45.6(8) . .
O29 W9 O37 101.4(7) . .
O29 W9 O35 102.3(7) . .
O37 W9 O35 90.2(6) . .
O29 W9 O41 99.1(7) . .
O37 W9 O41 88.8(6) . .
O35 W9 O41 158.4(7) . .
O29 W9 O43 101.4(7) . .
O37 W9 O43 157.0(7) . .
O35 W9 O43 87.3(6) . .
O41 W9 O43 85.3(6) . .
O29 W9 O25 155.3(8) . .
O37 W9 O25 64.7(8) . .
O35 W9 O25 98.3(8) . .
O41 W9 O25 62.0(8) . .
O43 W9 O25 93.0(8) . .
O29 W9 O26 158.1(7) . .
O37 W9 O26 93.6(7) . .
O35 W9 O26 61.5(8) . .
O41 W9 O26 97.0(8) . .
O43 W9 O26 65.2(7) . .
O25 W9 O26 46.5(8) . .
O32 W10 O40 101.0(7) . .
O32 W10 O30 101.5(8) . 2_638
O40 W10 O30 89.9(6) . 2_638
O32 W10 O36 100.0(7) . .
O40 W10 O36 88.7(6) . .
O30 W10 O36 158.4(7) 2_638 .
O32 W10 O35 100.3(7) . 2_638
O40 W10 O35 158.6(7) . 2_638
O30 W10 O35 88.3(6) 2_638 2_638
O36 W10 O35 85.2(6) . 2_638
O32 W10 O26 158.7(8) . 2_638
O40 W10 O26 96.3(8) . 2_638
O30 W10 O26 66.0(8) 2_638 2_638
O36 W10 O26 92.7(8) . 2_638
O35 W10 O26 63.6(8) 2_638 2_638
O32 W10 O24 158.8(8) . .
O40 W10 O24 65.0(7) . .
O30 W10 O24 94.5(8) 2_638 .
O36 W10 O24 65.4(7) . .
O35 W10 O24 93.9(8) 2_638 .
O26 W10 O24 42.2(8) 2_638 .
O27 W11 O34 102.6(7) . .
O27 W11 O41 100.1(7) . .
O34 W11 O41 91.8(6) . .
O27 W11 O40 102.0(7) . .
O34 W11 O40 87.7(6) . .
O41 W11 O40 157.4(7) . .
O27 W11 O31 100.7(7) . .
O34 W11 O31 156.4(7) . .
O41 W11 O31 87.8(6) . .
O40 W11 O31 83.8(6) . .
O27 W11 O25 156.5(9) . .
O34 W11 O25 94.8(8) . .
O41 W11 O25 63.3(8) . .
O40 W11 O25 94.2(8) . .
O31 W11 O25 64.0(8) . .
O27 W11 O24 159.8(8) . .
O34 W11 O24 65.1(7) . .
O41 W11 O24 96.4(8) . .
O40 W11 O24 63.0(7) . .
O31 W11 O24 91.4(8) . .
O25 W11 O24 43.6(8) . .
O28 W12 O33 100.0(7) . .
O28 W12 O31 101.9(7) . .
O33 W12 O31 92.6(7) . .
O28 W12 O37 100.7(6) . .
O33 W12 O37 158.7(8) . .
O31 W12 O37 88.3(6) . .
O28 W12 O39 99.7(7) . .
O33 W12 O39 87.9(7) . .
O31 W12 O39 158.0(8) . .
O37 W12 O39 83.5(7) . .
O28 W12 O23 154.8(7) . 2_638
O33 W12 O23 64.8(8) . 2_638
O31 W12 O23 98.9(8) . 2_638
O37 W12 O23 94.0(8) . 2_638
O39 W12 O23 61.5(8) . 2_638
O28 W12 O25 155.4(7) . .
O33 W12 O25 99.4(8) . .
O31 W12 O25 62.1(8) . .
O37 W12 O25 62.4(7) . .
O39 W12 O25 96.1(8) . .
O23 W12 O25 49.5(8) 2_638 .
O2 Si1 O2 180.0(4) 2_549 .
O2 Si1 O4 69.0(12) 2_549 .
O2 Si1 O4 111.0(12) . .
O2 Si1 O4 111.0(12) 2_549 2_549
O2 Si1 O4 69.0(12) . 2_549
O4 Si1 O4 179.999(11) . 2_549
O2 Si1 O3 71.5(11) 2_549 2_549
O2 Si1 O3 108.5(11) . 2_549
O4 Si1 O3 109.3(12) . 2_549
O4 Si1 O3 70.7(12) 2_549 2_549
O2 Si1 O3 108.5(11) 2_549 .
O2 Si1 O3 71.5(11) . .
O4 Si1 O3 70.7(12) . .
O4 Si1 O3 109.3(12) 2_549 .
O3 Si1 O3 180.0(17) 2_549 .
O2 Si1 O1 71.0(12) 2_549 2_549
O2 Si1 O1 109.0(11) . 2_549
O4 Si1 O1 111.1(12) . 2_549
O4 Si1 O1 68.9(12) 2_549 2_549
O3 Si1 O1 108.0(12) 2_549 2_549
O3 Si1 O1 72.0(12) . 2_549
O2 Si1 O1 109.0(11) 2_549 .
O2 Si1 O1 71.0(12) . .
O4 Si1 O1 68.9(12) . .
O4 Si1 O1 111.1(12) 2_549 .
O3 Si1 O1 72.0(12) 2_549 .
O3 Si1 O1 108.0(12) . .
O1 Si1 O1 180.0(16) 2_549 .
O24 Si2 O24 180.0 . 2_638
O24 Si2 O26 65.3(12) . 2_638
O24 Si2 O26 114.7(12) 2_638 2_638
O24 Si2 O26 114.7(12) . .
O24 Si2 O26 65.3(12) 2_638 .
O26 Si2 O26 180.0 2_638 .
O24 Si2 O25 112.2(13) . 2_638
O24 Si2 O25 67.8(13) 2_638 2_638
O26 Si2 O25 70.9(12) 2_638 2_638
O26 Si2 O25 109.1(12) . 2_638
O24 Si2 O25 67.8(13) . .
O24 Si2 O25 112.2(13) 2_638 .
O26 Si2 O25 109.1(12) 2_638 .
O26 Si2 O25 70.9(12) . .
O25 Si2 O25 180.0 2_638 .
O24 Si2 O23 70.6(12) . .
O24 Si2 O23 109.4(12) 2_638 .
O26 Si2 O23 105.5(12) 2_638 .
O26 Si2 O23 74.5(12) . .
O25 Si2 O23 74.6(12) 2_638 .
O25 Si2 O23 105.4(12) . .
O24 Si2 O23 109.4(12) . 2_638
O24 Si2 O23 70.6(12) 2_638 2_638
O26 Si2 O23 74.6(12) 2_638 2_638
O26 Si2 O23 105.4(12) . 2_638
O25 Si2 O23 105.4(12) 2_638 2_638
O25 Si2 O23 74.6(12) . 2_638
O23 Si2 O23 180.0(11) . 2_638
Si1 O1 W5 121.9(12) . .
Si1 O1 W2 121.4(12) . 2_549
W5 O1 W2 96.3(9) . 2_549
Si1 O1 W1 119.6(12) . 2_549
W5 O1 W1 95.8(9) . 2_549
W2 O1 W1 95.5(8) 2_549 2_549
Si1 O2 O4 55.7(11) . 2_549
Si1 O2 W6 124.5(12) . 2_549
O4 O2 W6 68.8(11) 2_549 2_549
Si1 O2 W2 121.4(11) . 2_549
O4 O2 W2 130.1(13) 2_549 2_549
W6 O2 W2 94.1(7) 2_549 2_549
Si1 O2 W4 121.3(11) . 2_549
O4 O2 W4 133.1(13) 2_549 2_549
W6 O2 W4 94.6(7) 2_549 2_549
W2 O2 W4 93.2(7) 2_549 2_549
Si1 O3 W3 122.5(13) . .
Si1 O3 W1 120.5(13) . .
W3 O3 W1 95.4(9) . .
Si1 O3 W4 121.0(13) . 2_549
W3 O3 W4 95.8(9) . 2_549
W1 O3 W4 94.9(9) . 2_549
Si1 O4 O2 55.2(10) . 2_549
Si1 O4 W5 123.3(13) . .
O2 O4 W5 134.6(14) 2_549 .
Si1 O4 W6 122.0(13) . .
O2 O4 W6 66.8(10) 2_549 .
W5 O4 W6 95.5(9) . .
Si1 O4 W3 120.6(13) . .
O2 O4 W3 126.7(14) 2_549 .
W5 O4 W3 94.5(9) . .
W6 O4 W3 93.7(9) . .
W1 O5 W4 138.6(9) 2_549 .
W2 O6 W1 139.7(9) . .
W1 O7 W5 138.4(9) . 2_549
W5 O8 W2 136.6(9) . 2_549
W3 O9 W1 140.8(9) . .
W4 O10 W3 138.1(10) . 2_549
W6 O11 W5 138.0(9) . .
W2 O13 W6 136.9(9) . .
W3 O15 W6 139.0(9) . .
W5 O16 W3 135.6(9) . .
W6 O17 W4 138.3(9) . .
W4 O19 W2 138.2(8) . .
W1 O22 Ag6 138.1(7) . .
Si2 O23 W8 122.9(13) . .
Si2 O23 W12 118.9(12) . 2_638
W8 O23 W12 97.2(9) . 2_638
Si2 O23 W7 119.1(12) . .
W8 O23 W7 97.3(9) . .
W12 O23 W7 95.6(8) 2_638 .
Si2 O24 O26 59.4(12) . 2_638
Si2 O24 O25 59.3(12) . .
O26 O24 O25 99.6(17) 2_638 .
Si2 O24 W10 125.7(13) . .
O26 O24 W10 66.3(11) 2_638 .
O25 O24 W10 132.5(14) . .
Si2 O24 W11 123.7(13) . .
O26 O24 W11 135.7(14) 2_638 .
O25 O24 W11 64.4(11) . .
W10 O24 W11 93.6(8) . .
Si2 O24 W8 120.9(12) . .
O26 O24 W8 126.5(15) 2_638 .
O25 O24 W8 127.5(14) . .
W10 O24 W8 92.3(8) . .
W11 O24 W8 91.5(8) . .
Si2 O25 O24 52.8(11) . .
Si2 O25 W11 124.7(14) . .
O24 O25 W11 71.9(12) . .
Si2 O25 W9 121.7(13) . .
O24 O25 W9 138.4(15) . .
W11 O25 W9 97.0(10) . .
Si2 O25 W12 116.8(13) . .
O24 O25 W12 126.1(14) . .
W11 O25 W12 95.5(9) . .
W9 O25 W12 94.2(9) . .
Si2 O26 O24 55.2(11) . 2_638
Si2 O26 W10 126.6(13) . 2_638
O24 O26 W10 71.4(12) 2_638 2_638
Si2 O26 W9 120.9(12) . .
O24 O26 W9 134.7(15) 2_638 .
W10 O26 W9 96.8(9) 2_638 .
Si2 O26 W7 117.7(12) . .
O24 O26 W7 131.8(15) 2_638 .
W10 O26 W7 95.0(8) 2_638 .
W9 O26 W7 91.9(8) . .
W10 O30 W7 136.8(9) 2_638 .
W12 O31 W11 138.2(9) . .
W10 O32 Ag5 124.3(8) . .
W12 O33 W7 135.9(10) . 2_638
W11 O34 W8 139.5(8) . .
W9 O35 W10 137.6(10) . 2_638
W8 O36 W10 138.4(8) . .
W9 O37 W12 138.3(9) . .
W8 O39 W12 137.3(10) 2_638 .
W10 O40 W11 137.6(8) . .
W11 O41 W9 137.3(9) . .
W8 O42 Ag2 112.9(6) . 2_738
W7 O43 W9 138.3(8) . .
W7 O44 W8 136.5(9) . .
N1 Ag1 C32 148.7(5) . .
N1 Ag1 C33 161.1(5) . .
C32 Ag1 C33 32.0(5) . .
N8 Ag2 C12 145.9(6) . 1_554
N8 Ag2 O42 84.9(5) . 2_738
C12 Ag2 O42 115.4(6) 1_554 2_738
N8 Ag2 C11 138.3(6) . 1_554
C12 Ag2 C11 31.4(6) 1_554 1_554
O42 Ag2 C11 136.8(6) 2_738 1_554
N4 Ag3 N6 154.0(5) . 2_839
N4 Ag3 N7 114.0(5) . 2_839
N6 Ag3 N7 72.9(5) 2_839 2_839
N11 Ag4 N13 157.9(5) 2_748 .
N11 Ag4 Ag5 93.8(4) 2_748 .
N13 Ag4 Ag5 73.8(4) . .
N3 Ag5 N14 159.4(5) 1_455 .
N3 Ag5 O32 85.7(4) 1_455 .
N14 Ag5 O32 107.7(5) . .
N3 Ag5 Ag4 122.5(3) 1_455 .
N14 Ag5 Ag4 71.1(4) . .
O32 Ag5 Ag4 101.3(3) . .
N3 Ag5 Ag6 53.3(3) 1_455 .
N14 Ag5 Ag6 122.4(3) . .
O32 Ag5 Ag6 126.3(3) . .
Ag4 Ag5 Ag6 79.55(6) . .
N10 Ag6 O22 121.9(5) 2_748 .
N10 Ag6 OW1 97.2(6) 2_748 .
O22 Ag6 OW1 91.5(5) . .
N10 Ag6 N3 140.2(5) 2_748 1_455
O22 Ag6 N3 95.3(4) . 1_455
OW1 Ag6 N3 95.2(6) . 1_455
N10 Ag6 Ag5 94.4(4) 2_748 .
O22 Ag6 Ag5 138.9(3) . .
OW1 Ag6 Ag5 103.0(5) . .
N3 Ag6 Ag5 45.9(3) 1_455 .
N2 N1 C1 106.4(12) . .
N2 N1 Ag1 125.2(10) . .
C1 N1 Ag1 128.4(10) . .
N4 C1 N1 110.1(13) . .
N4 C1 C2 128.2(14) . .
N1 C1 C2 121.7(13) . .
N1 N2 N3 108.3(12) . .
C7 C2 C3 119.0(14) . .
C7 C2 C1 120.9(14) . .
C3 C2 C1 119.9(14) . .
N2 N3 N4 109.1(12) . .
N2 N3 Ag5 112.8(9) . 1_655
N4 N3 Ag5 123.2(10) . 1_655
N2 N3 Ag6 112.7(9) . 1_655
N4 N3 Ag6 115.6(9) . 1_655
Ag5 N3 Ag6 80.8(4) 1_655 1_655
C2 C3 C4 120.9(15) . .
C2 C3 H3A 119.6 . .
C4 C3 H3A 119.6 . .
C1 N4 N3 106.1(12) . .
C1 N4 Ag3 126.1(11) . .
N3 N4 Ag3 126.5(10) . .
C5 C4 C3 118.3(15) . .
C5 C4 H4A 120.8 . .
C3 C4 H4A 120.8 . .
C4 C5 C6 122.1(15) . .
C4 C5 C8 117.9(14) . .
C6 C5 C8 119.9(14) . .
C15 N5 C9 106.1(14) . .
C15 N5 C8 129.4(15) . .
C9 N5 C8 123.9(14) . .
C5 C6 C7 119.1(15) . .
C5 C6 H6A 120.5 . .
C7 C6 H6A 120.5 . .
C15 N6 C14 108.2(14) . .
C15 N6 Ag3 114.9(11) . 2_839
C14 N6 Ag3 136.4(11) . 2_839
C2 C7 C6 120.5(15) . .
C2 C7 H7A 119.7 . .
C6 C7 H7A 119.7 . .
C16 N7 C20 116.4(16) . .
C16 N7 Ag3 112.2(12) . 2_839
C20 N7 Ag3 126.8(12) . 2_839
C21 N8 N9 107.4(13) . .
C21 N8 Ag2 128.0(11) . .
N9 N8 Ag2 123.0(10) . .
N10 N9 N8 107.5(12) . .
N9 N10 N11 109.7(12) . .
N9 N10 Ag6 127.5(11) . 2_748
N11 N10 Ag6 122.7(10) . 2_748
N8 C21 N11 109.6(13) . .
N8 C21 C22 125.6(14) . .
N11 C21 C22 124.3(13) . .
N7 C20 C19 124.3(17) . .
N7 C20 H20A 117.9 . .
C19 C20 H20A 117.9 . .
C27 C22 C23 117.8(14) . .
C27 C22 C21 120.0(15) . .
C23 C22 C21 122.2(14) . .
C24 C23 C22 121.0(14) . .
C24 C23 H23A 119.5 . .
C22 C23 H23A 119.5 . .
C25 C24 C23 119.4(14) . .
C25 C24 H24A 120.3 . .
C23 C24 H24A 120.3 . .
C24 C25 C26 121.7(14) . .
C24 C25 C28 117.9(13) . .
C26 C25 C28 120.3(13) . .
C25 C26 C27 118.0(15) . .
C25 C26 H26A 121.0 . .
C27 C26 H26A 121.0 . .
C22 C27 C26 122.0(16) . .
C22 C27 H27A 119.0 . .
C26 C27 H27A 119.0 . .
N12 C28 C25 114.4(12) . .
N12 C28 H28A 108.7 . .
C25 C28 H28A 108.7 . .
N12 C28 H28B 108.7 . .
C25 C28 H28B 108.7 . .
H28A C28 H28B 107.6 . .
C30 C29 N12 131.5(14) . .
C30 C29 C34 122.5(14) . .
N12 C29 C34 106.0(13) . .
C29 C30 C31 116.6(15) . .
C29 C30 H30A 121.7 . .
C31 C30 H30A 121.7 . .
C30 C31 C32 120.7(15) . .
C30 C31 H31A 119.6 . .
C32 C31 H31A 119.6 . .
C33 C32 C31 121.6(16) . .
C33 C32 Ag1 81.8(10) . .
C31 C32 Ag1 96.6(11) . .
C33 C32 H32A 119.2 . .
C31 C32 H32A 119.2 . .
Ag1 C32 H32A 91.5 . .
C34 C33 C32 118.5(16) . .
C34 C33 Ag1 105.8(10) . .
C32 C33 Ag1 66.2(9) . .
C34 C33 H33A 120.7 . .
C32 C33 H33A 120.7 . .
Ag1 C33 H33A 97.5 . .
C33 C34 N13 132.1(14) . .
C33 C34 C29 119.9(14) . .
N13 C34 C29 107.9(13) . .
N13 C35 N12 112.1(14) . .
N13 C35 C36 123.7(14) . .
N12 C35 C36 124.2(13) . .
N14 C36 C37 124.1(15) . .
N14 C36 C35 114.4(14) . .
C37 C36 C35 121.1(15) . .
C36 C37 C38 119.3(16) . .
C36 C37 H37A 120.4 . .
C38 C37 H37A 120.4 . .
C37 C38 C39 117.7(16) . .
C37 C38 H38A 121.2 . .
C39 C38 H38A 121.2 . .
C40 C39 C38 118.8(16) . .
C40 C39 H39A 120.6 . .
C38 C39 H39A 120.6 . .
N14 C40 C39 123.6(16) . .
N14 C40 H40A 118.2 . .
C39 C40 H40A 118.2 . .
N5 C8 C5 114.6(13) . .
N5 C8 H8A 108.6 . .
C5 C8 H8A 108.6 . .
N5 C8 H8B 108.6 . .
C5 C8 H8B 108.6 . .
H8A C8 H8B 107.6 . .
C10 C9 C14 123.4(16) . .
C10 C9 N5 130.7(16) . .
C14 C9 N5 105.8(15) . .
C11 C10 C9 115.8(17) . .
C11 C10 H10A 122.1 . .
C9 C10 H10A 122.1 . .
C10 C11 C12 122.8(19) . .
C10 C11 Ag2 106.4(13) . 1_556
C12 C11 Ag2 60.9(11) . 1_556
C10 C11 H11A 118.6 . .
C12 C11 H11A 118.6 . .
Ag2 C11 H11A 102.3 1_556 .
C21 N11 N10 105.8(12) . .
C21 N11 Ag4 125.7(10) . 2_748
N10 N11 Ag4 123.2(10) . 2_748
C13 C12 C11 121.4(18) . .
C13 C12 Ag2 92.3(13) . 1_556
C11 C12 Ag2 87.7(12) . 1_556
C13 C12 H12A 119.3 . .
C11 C12 H12A 119.3 . .
Ag2 C12 H12A 90.0 1_556 .
C35 N12 C29 106.5(12) . .
C35 N12 C28 129.0(13) . .
C29 N12 C28 124.5(12) . .
C12 C13 C14 117.7(17) . .
C12 C13 H13A 121.1 . .
C14 C13 H13A 121.1 . .
C35 N13 C34 107.4(13) . .
C35 N13 Ag4 123.5(11) . .
C34 N13 Ag4 128.7(10) . .
N6 C14 C9 108.9(15) . .
N6 C14 C13 132.2(16) . .
C9 C14 C13 118.9(16) . .
C36 N14 C40 116.3(14) . .
C36 N14 Ag5 124.6(11) . .
C40 N14 Ag5 118.1(11) . .
N6 C15 N5 110.9(15) . .
N6 C15 C16 123.7(15) . .
N5 C15 C16 125.4(16) . .
N7 C16 C17 124.3(17) . .
N7 C16 C15 112.0(16) . .
C17 C16 C15 123.8(16) . .
C18 C17 C16 118.2(19) . .
C18 C17 H17A 120.9 . .
C16 C17 H17A 120.9 . .
C17 C18 C19 119(2) . .
C17 C18 H18A 120.3 . .
C19 C18 H18A 120.3 . .
C18 C19 C20 117.4(18) . .
C18 C19 H19A 121.3 . .
C20 C19 H19A 121.3 . .

loop_
_geom_bond_atom_site_label_1
_geom_bond_atom_site_label_2
_geom_bond_distance
_geom_bond_site_symmetry_2
W1 O22 1.682(12) .
W1 O5 1.851(16) 2_549
W1 O7 1.863(15) .
W1 O6 1.903(16) .
W1 O9 1.919(15) .
W1 O3 2.39(3) .
W1 O1 2.40(2) 2_549
W2 O18 1.650(13) .
W2 O13 1.867(15) .
W2 O6 1.869(15) .
W2 O19 1.930(14) .
W2 O8 1.962(15) 2_549
W2 O1 2.38(2) 2_549
W2 O2 2.43(2) 2_549
W3 O12 1.692(13) .
W3 O9 1.822(15) .
W3 O15 1.851(15) .
W3 O10 1.919(16) 2_549
W3 O16 1.952(14) .
W3 O3 2.37(2) .
W3 O4 2.44(2) .
W4 O21 1.679(12) .
W4 O19 1.856(14) .
W4 O10 1.872(15) .
W4 O5 1.923(14) .
W4 O17 1.940(15) .
W4 O3 2.40(2) 2_549
W4 O2 2.44(2) 2_549
W5 O20 1.674(13) .
W5 O8 1.843(15) .
W5 O16 1.871(14) .
W5 O7 1.921(14) 2_549
W5 O11 1.956(14) .
W5 O1 2.36(2) .
W5 O4 2.38(3) .
W6 O14 1.665(13) .
W6 O11 1.848(14) .
W6 O17 1.850(14) .
W6 O13 1.922(15) .
W6 O15 1.934(14) .
W6 O2 2.38(2) 2_549
W6 O4 2.42(3) .
W7 O38 1.672(11) .
W7 O43 1.869(14) .
W7 O44 1.876(15) .
W7 O30 1.931(16) .
W7 O33 1.953(16) 2_638
W7 O23 2.39(2) .
W7 O26 2.49(2) .
W8 O42 1.667(13) .
W8 O39 1.868(16) 2_638
W8 O36 1.879(13) .
W8 O44 1.925(14) .
W8 O34 1.932(13) .
W8 O23 2.32(3) .
W8 O24 2.49(2) .
W9 O29 1.691(11) .
W9 O37 1.877(14) .
W9 O35 1.884(15) .
W9 O41 1.910(15) .
W9 O43 1.911(14) .
W9 O25 2.37(3) .
W9 O26 2.43(2) .
W10 O32 1.705(13) .
W10 O40 1.869(13) .
W10 O30 1.877(14) 2_638
W10 O36 1.889(13) .
W10 O35 1.922(14) 2_638
W10 O26 2.31(2) 2_638
W10 O24 2.39(2) .
W11 O27 1.657(13) .
W11 O34 1.846(13) .
W11 O41 1.876(14) .
W11 O40 1.924(12) .
W11 O31 1.936(15) .
W11 O25 2.33(3) .
W11 O24 2.46(2) .
W12 O28 1.665(11) .
W12 O33 1.860(15) .
W12 O31 1.861(16) .
W12 O37 1.911(14) .
W12 O39 1.919(15) .
W12 O23 2.39(2) 2_638
W12 O25 2.46(3) .
Si1 O2 1.60(2) 2_549
Si1 O2 1.60(2) .
Si1 O4 1.61(3) .
Si1 O4 1.61(3) 2_549
Si1 O3 1.64(2) 2_549
Si1 O3 1.64(2) .
Si1 O1 1.65(2) 2_549
Si1 O1 1.65(2) .
Si2 O24 1.54(3) .
Si2 O24 1.54(2) 2_638
Si2 O26 1.61(2) 2_638
Si2 O26 1.61(2) .
Si2 O25 1.66(3) 2_638
Si2 O25 1.66(3) .
Si2 O23 1.69(2) .
Si2 O23 1.69(2) 2_638
O1 W2 2.38(2) 2_549
O1 W1 2.40(2) 2_549
O2 O4 1.81(3) 2_549
O2 W6 2.38(2) 2_549
O2 W2 2.43(2) 2_549
O2 W4 2.44(2) 2_549
O3 W4 2.40(2) 2_549
O4 O2 1.81(3) 2_549
O5 W1 1.851(16) 2_549
O7 W5 1.921(14) 2_549
O8 W2 1.962(14) 2_549
O10 W3 1.919(16) 2_549
O22 Ag6 2.384(13) .
O23 W12 2.39(2) 2_638
O24 O26 1.70(3) 2_638
O24 O25 1.78(3) .
O26 O24 1.70(3) 2_638
O26 W10 2.31(2) 2_638
O30 W10 1.877(14) 2_638
O32 Ag5 2.519(14) .
O33 W7 1.953(16) 2_638
O35 W10 1.922(14) 2_638
O39 W8 1.868(16) 2_638
O42 Ag2 2.578(14) 2_738
Ag1 N1 2.188(13) .
Ag1 C32 2.382(15) .
Ag1 C33 2.577(15) .
Ag2 N8 2.188(14) .
Ag2 C12 2.341(18) 1_554
Ag2 O42 2.578(14) 2_738
Ag2 C11 2.68(2) 1_554
Ag3 N4 2.168(13) .
Ag3 N6 2.203(14) 2_839
Ag3 N7 2.396(15) 2_839
Ag4 N11 2.105(12) 2_748
Ag4 N13 2.119(12) .
Ag4 Ag5 2.912(2) .
Ag5 N3 2.188(14) 1_455
Ag5 N14 2.190(14) .
Ag5 Ag6 3.010(2) .
Ag6 N10 2.200(14) 2_748
Ag6 OW1 2.45(2) .
Ag6 N3 2.446(13) 1_455
N1 N2 1.330(18) .
N1 C1 1.371(19) .
C1 N4 1.308(19) .
C1 C2 1.45(2) .
N2 N3 1.330(17) .
C2 C7 1.39(2) .
C2 C3 1.40(2) .
N3 N4 1.366(18) .
N3 Ag5 2.188(13) 1_655
N3 Ag6 2.446(12) 1_655
C3 C4 1.41(2) .
C3 H3A 0.9300 .
C4 C5 1.37(2) .
C4 H4A 0.9300 .
C5 C6 1.39(2) .
C5 C8 1.54(2) .
N5 C15 1.40(2) .
N5 C9 1.41(2) .
N5 C8 1.46(2) .
C6 C7 1.39(2) .
C6 H6A 0.9300 .
N6 C15 1.30(2) .
N6 C14 1.38(2) .
N6 Ag3 2.204(14) 2_839
C7 H7A 0.9300 .
N7 C16 1.33(2) .
N7 C20 1.35(2) .
N7 Ag3 2.396(15) 2_839
N8 C21 1.323(19) .
N8 N9 1.356(19) .
N9 N10 1.308(19) .
N10 N11 1.355(18) .
N10 Ag6 2.200(14) 2_748
C21 N11 1.332(19) .
C21 C22 1.43(2) .
C20 C19 1.39(3) .
C20 H20A 0.9300 .
C22 C27 1.38(2) .
C22 C23 1.41(2) .
C23 C24 1.37(2) .
C23 H23A 0.9300 .
C24 C25 1.37(2) .
C24 H24A 0.9300 .
C25 C26 1.39(2) .
C25 C28 1.54(2) .
C26 C27 1.39(2) .
C26 H26A 0.9300 .
C27 H27A 0.9300 .
C28 N12 1.446(19) .
C28 H28A 0.9700 .
C28 H28B 0.9700 .
C29 C30 1.39(2) .
C29 N12 1.397(19) .
C29 C34 1.40(2) .
C30 C31 1.39(2) .
C30 H30A 0.9300 .
C31 C32 1.39(3) .
C31 H31A 0.9300 .
C32 C33 1.38(2) .
C32 H32A 0.9300 .
C33 C34 1.37(2) .
C33 H33A 0.9300 .
C34 N13 1.385(19) .
C35 N13 1.304(19) .
C35 N12 1.359(19) .
C35 C36 1.51(2) .
C36 N14 1.33(2) .
C36 C37 1.38(2) .
C37 C38 1.38(2) .
C37 H37A 0.9300 .
C38 C39 1.40(3) .
C38 H38A 0.9300 .
C39 C40 1.38(3) .
C39 H39A 0.9300 .
C40 N14 1.35(2) .
C40 H40A 0.9300 .
C8 H8A 0.9700 .
C8 H8B 0.9700 .
C9 C10 1.37(2) .
C9 C14 1.40(2) .
C10 C11 1.35(3) .
C10 H10A 0.9300 .
C11 C12 1.40(3) .
C11 Ag2 2.68(2) 1_556
C11 H11A 0.9300 .
N11 Ag4 2.105(12) 2_748
C12 C13 1.35(3) .
C12 Ag2 2.341(18) 1_556
C12 H12A 0.9300 .
C13 C14 1.40(2) .
C13 H13A 0.9300 .
C15 C16 1.47(2) .
C16 C17 1.39(3) .
C17 C18 1.39(3) .
C17 H17A 0.9300 .
C18 C19 1.39(3) .
C18 H18A 0.9300 .
C19 H19A 0.9300 .
